data_1555881
loop_
_publ_author_name
'Das, Saikat'
'Daniliuc, Constantin G.'
'Studer, Armido'

_publ_section_title
;
 Multicomponent 1,3-Bifunctionalization of Donor-Acceptor Cyclopropanes
 with Arenes and Nitrosoarenes.
;
_journal_issue 21
_journal_name_full 'Organic letters'
_journal_page_first 5576
_journal_page_last 5579
_journal_paper_doi 10.1021/acs.orglett.6b02815
_journal_volume 18
_journal_year 2016
_chemical_formula_sum 'C28 H30 Br N O5'
_chemical_formula_weight 540.44
_space_group_crystal_system monoclinic
_space_group_IT_number 14
_space_group_name_Hall '-P 2yn'
_space_group_name_H-M_alt 'P 1 21/n 1'
_atom_sites_solution_hydrogens mixed
_cell_angle_alpha 90
_cell_angle_beta 99.2930(10)
_cell_angle_gamma 90
_cell_formula_units_Z 4
_cell_length_a 8.3030(3)
_cell_length_b 17.7016(6)
_cell_length_c 17.5144(5)
_cell_measurement_reflns_used 9888
_cell_measurement_temperature 100.(2)
_cell_measurement_theta_max 27.4769
_cell_measurement_theta_min 2.5732
_cell_volume 2540.42(15)
_computing_cell_refinement 'SAINT V8.34A (Bruker AXS Inc., 2013)'
_computing_data_collection
;
APEX2 v.2014.1-1 (Bruker AXS Inc., 2014)

;
_computing_data_reduction 'SAINT V8.34A (Bruker AXS Inc., 2013)'
_computing_molecular_graphics 'XP (Sheldrick, 2014)'
_computing_publication_material 'SHELXL-2014 (Sheldrick, 2014)'
_computing_structure_refinement 'SHELXL-2014 (Sheldrick, 2014)'
_computing_structure_solution 'SHELXL-2014 (Sheldrick, 2014)'
_diffrn_ambient_temperature 100.(2)
_diffrn_detector_area_resol_mean 10.4167
_diffrn_measured_fraction_theta_full 0.997
_diffrn_measured_fraction_theta_max 0.997
_diffrn_measurement_device_type 'Bruker D8 Venture PHOTON 100 CMOS'
_diffrn_measurement_method 'omega and phi scans'
_diffrn_radiation_monochromator 'MX mirror'
_diffrn_radiation_type 'Mo K\a'
_diffrn_radiation_wavelength 0.71073
_diffrn_reflns_av_R_equivalents 0.0573
_diffrn_reflns_av_unetI/netI 0.0254
_diffrn_reflns_limit_h_max 10
_diffrn_reflns_limit_h_min -10
_diffrn_reflns_limit_k_max 22
_diffrn_reflns_limit_k_min -23
_diffrn_reflns_limit_l_max 21
_diffrn_reflns_limit_l_min -22
_diffrn_reflns_number 62057
_diffrn_reflns_theta_full 27.53
_diffrn_reflns_theta_max 27.53
_diffrn_reflns_theta_min 2.30
_diffrn_source 'Mo ImS'
_diffrn_source_type 'micro focus tube'
_exptl_absorpt_coefficient_mu 1.657
_exptl_absorpt_correction_T_max 0.89
_exptl_absorpt_correction_T_min 0.81
_exptl_absorpt_correction_type multi-scan
_exptl_absorpt_process_details
;
Bruker AXS (2014). SADABS, Version 2014/2, Bruker AXS Inc., Madison, Wisconsin,
USA.
;
_exptl_crystal_colour colourless
_exptl_crystal_density_diffrn 1.413
_exptl_crystal_density_method 'not measured'
_exptl_crystal_description prism
_exptl_crystal_F_000 1120
_exptl_crystal_size_max 0.229
_exptl_crystal_size_mid 0.125
_exptl_crystal_size_min 0.074
_refine_diff_density_max 0.428
_refine_diff_density_min -0.568
_refine_ls_extinction_method none
_refine_ls_goodness_of_fit_ref 1.051
_refine_ls_hydrogen_treatment mixed
_refine_ls_matrix_type full
_refine_ls_number_parameters 334
_refine_ls_number_reflns 5840
_refine_ls_number_restraints 1
_refine_ls_restrained_S_all 1.054
_refine_ls_R_factor_all 0.0431
_refine_ls_R_factor_gt 0.0310
_refine_ls_shift/su_max 0.002
_refine_ls_shift/su_mean 0.000
_refine_ls_structure_factor_coef Fsqd
_refine_ls_weighting_details 'w=1/[\s^2^(Fo^2^)+(0.0253P)^2^+2.0843P] where P=(Fo^2^+2Fc^2^)/3'
_refine_ls_weighting_scheme calc
_refine_ls_wR_factor_gt 0.0644
_refine_ls_wR_factor_ref 0.0687
_reflns_number_gt 4905
_reflns_number_total 5840
_reflns_threshold_expression 'I > 2\s(I)'
_cod_data_source_file ol6b02815_si_002.cif
_cod_data_source_block stu8307
_cod_database_code 1555881

loop_
_space_group_symop_operation_xyz
'x, y, z'
'-x+1/2, y+1/2, -z+1/2'
'-x, -y, -z'
'x-1/2, -y-1/2, z-1/2'

loop_
_atom_site_type_symbol
_atom_site_label
_atom_site_fract_x
_atom_site_fract_y
_atom_site_fract_z
_atom_site_U_iso_or_equiv
_atom_site_adp_type
_atom_site_calc_flag
_atom_site_refinement_flags_adp
_atom_site_refinement_flags_occupancy
_atom_site_refinement_flags_posn
_atom_site_occupancy
_atom_site_disorder_assembly
_atom_site_disorder_group
Br Br1 0.35019(2) 0.62728(2) 0.82140(2) 0.02111(6) Uani d . . . 1.0 . .
N N1 0.41202(19) 0.69483(8) 0.66886(8) 0.0147(3) Uani d . . . 1.0 . .
H H1 0.335(3) 0.6919(12) 0.6898(12) 0.014(5) Uiso d . . . 1.0 . .
O O1 0.57624(19) 0.86058(8) 0.60322(8) 0.0285(3) Uani d . . . 1.0 . .
O O2 0.47262(16) 0.84292(7) 0.71307(8) 0.0229(3) Uani d . . . 1.0 . .
O O3 0.11824(16) 0.75317(8) 0.64799(8) 0.0240(3) Uani d . . . 1.0 . .
O O4 0.17128(17) 0.83658(7) 0.55813(9) 0.0282(3) Uani d . . . 1.0 . .
O O5 0.99387(16) 0.61101(8) 0.85680(8) 0.0257(3) Uani d . . . 1.0 . .
C C1 0.3626(2) 0.65316(9) 0.50726(10) 0.0140(3) Uani d . . . 1.0 . .
H H1A 0.4145 0.6176 0.5483 0.017 Uiso calc U . R 1.0 . .
C C2 0.4255(2) 0.73247(9) 0.53159(10) 0.0143(3) Uani d . . . 1.0 . .
H H2A 0.3738 0.7695 0.4929 0.017 Uiso calc U . R 1.0 . .
H H2B 0.5448 0.7342 0.5318 0.017 Uiso calc U . R 1.0 . .
C C3 0.3900(2) 0.75561(9) 0.61269(10) 0.0144(3) Uani d . . . 1.0 . .
C C4 0.4926(2) 0.82651(10) 0.64123(10) 0.0162(4) Uani d . . . 1.0 . .
C C5 0.5610(2) 0.90810(11) 0.75053(11) 0.0233(4) Uani d . . . 1.0 . .
H H5A 0.6319 0.9302 0.716 0.028 Uiso calc U . R 1.0 . .
H H5B 0.6307 0.8922 0.7992 0.028 Uiso calc U . R 1.0 . .
C C6 0.4397(3) 0.96493(12) 0.76736(15) 0.0368(5) Uani d . . . 1.0 . .
H H6A 0.3707 0.98 0.719 0.055 Uiso calc U . R 1.0 . .
H H6B 0.4968 1.0093 0.7918 0.055 Uiso calc U . R 1.0 . .
H H6C 0.3715 0.9429 0.8023 0.055 Uiso calc U . R 1.0 . .
C C7 0.2093(2) 0.78047(10) 0.60890(11) 0.0188(4) Uani d . . . 1.0 . .
C C8 0.0008(3) 0.86177(12) 0.54713(18) 0.0448(7) Uani d . . D 1.0 . .
H H8A -0.0267 0.8841 0.4948 0.054 Uiso calc U P R 0.526(6) A 1
H H8B -0.0698 0.817 0.549 0.054 Uiso calc U P R 0.526(6) A 1
H H8C -0.0529 0.8421 0.5896 0.054 Uiso calc U P R 0.474(6) A 2
H H8D -0.0582 0.8417 0.4977 0.054 Uiso calc U P R 0.474(6) A 2
C C9 -0.0346(5) 0.9127(2) 0.5993(2) 0.0280(12) Uani d . P D 0.526(6) A 1
H H9A -0.0313 0.888 0.6496 0.042 Uiso calc U P R 0.526(6) A 1
H H9B -0.144 0.9333 0.5821 0.042 Uiso calc U P R 0.526(6) A 1
H H9C 0.0456 0.9537 0.6041 0.042 Uiso calc U P R 0.526(6) A 1
C C9A -0.0060(6) 0.9447(2) 0.5463(3) 0.0284(13) Uani d . P D 0.474(6) A 2
H H9A1 0.063 0.9645 0.5927 0.043 Uiso calc U P R 0.474(6) A 2
H H9A2 -0.1189 0.9612 0.5456 0.043 Uiso calc U P R 0.474(6) A 2
H H9A3 0.0333 0.9637 0.5001 0.043 Uiso calc U P R 0.474(6) A 2
C C11 0.5582(2) 0.67750(9) 0.71657(9) 0.0131(3) Uani d . . . 1.0 . .
C C12 0.5560(2) 0.64315(9) 0.78852(10) 0.0143(3) Uani d . . . 1.0 . .
C C13 0.6963(2) 0.61943(10) 0.83652(10) 0.0165(3) Uani d . . . 1.0 . .
H H13 0.6896 0.5958 0.8846 0.02 Uiso calc U . R 1.0 . .
C C14 0.8465(2) 0.63069(10) 0.81338(10) 0.0168(3) Uani d . . . 1.0 . .
C C15 0.8539(2) 0.66517(10) 0.74258(10) 0.0185(4) Uani d . . . 1.0 . .
H H15 0.9567 0.6731 0.7267 0.022 Uiso calc U . R 1.0 . .
C C16 0.7123(2) 0.68790(10) 0.69530(10) 0.0154(3) Uani d . . . 1.0 . .
H H16 0.7197 0.7112 0.6471 0.019 Uiso calc U . R 1.0 . .
C C17 0.9897(3) 0.56556(11) 0.92381(11) 0.0249(4) Uani d . . . 1.0 . .
H H17A 0.9372 0.5938 0.9612 0.037 Uiso calc U . R 1.0 . .
H H17B 1.1013 0.5523 0.9473 0.037 Uiso calc U . R 1.0 . .
H H17C 0.9276 0.5193 0.9089 0.037 Uiso calc U . R 1.0 . .
C C21 0.4110(2) 0.62648(10) 0.43140(10) 0.0144(3) Uani d . . . 1.0 . .
C C22 0.4629(2) 0.67393(10) 0.37714(11) 0.0191(4) Uani d . . . 1.0 . .
H H22 0.4679 0.7269 0.3861 0.023 Uiso calc U . R 1.0 . .
C C23 0.5077(3) 0.64480(12) 0.30952(12) 0.0265(4) Uani d . . . 1.0 . .
H H23 0.5432 0.6778 0.2728 0.032 Uiso calc U . R 1.0 . .
C C24 0.5003(3) 0.56730(12) 0.29608(12) 0.0293(5) Uani d . . . 1.0 . .
H H24 0.5331 0.5472 0.2507 0.035 Uiso calc U . R 1.0 . .
C C25 0.4454(2) 0.51969(11) 0.34867(12) 0.0263(4) Uani d . . . 1.0 . .
H H25 0.4377 0.4669 0.3389 0.032 Uiso calc U . R 1.0 . .
C C26 0.4014(2) 0.54894(10) 0.41568(11) 0.0201(4) Uani d . . . 1.0 . .
H H26 0.364 0.5157 0.4517 0.024 Uiso calc U . R 1.0 . .
C C31 0.1787(2) 0.64493(9) 0.50286(10) 0.0141(3) Uani d . . . 1.0 . .
C C32 0.1156(2) 0.59424(10) 0.55106(10) 0.0189(4) Uani d . . . 1.0 . .
H H32 0.1877 0.5657 0.5878 0.023 Uiso calc U . R 1.0 . .
C C33 -0.0521(2) 0.58502(11) 0.54599(12) 0.0254(4) Uani d . . . 1.0 . .
H H33 -0.094 0.5504 0.5793 0.031 Uiso calc U . R 1.0 . .
C C34 -0.1582(2) 0.62611(11) 0.49264(12) 0.0266(4) Uani d . . . 1.0 . .
H H34 -0.2727 0.6197 0.4892 0.032 Uiso calc U . R 1.0 . .
C C35 -0.0967(2) 0.67687(11) 0.44400(12) 0.0244(4) Uani d . . . 1.0 . .
H H35 -0.1693 0.7052 0.4073 0.029 Uiso calc U . R 1.0 . .
C C36 0.0710(2) 0.68622(10) 0.44903(11) 0.0188(4) Uani d . . . 1.0 . .
H H36 0.1126 0.7209 0.4157 0.023 Uiso calc U . R 1.0 . .

loop_
_atom_site_aniso_label
_atom_site_aniso_U_11
_atom_site_aniso_U_22
_atom_site_aniso_U_33
_atom_site_aniso_U_12
_atom_site_aniso_U_13
_atom_site_aniso_U_23
Br1 0.01916(10) 0.02482(10) 0.02144(9) -0.00296(8) 0.00959(7) 0.00275(8)
N1 0.0142(8) 0.0160(7) 0.0140(7) -0.0020(6) 0.0028(6) 0.0011(6)
O1 0.0448(9) 0.0218(7) 0.0175(7) -0.0182(6) 0.0011(6) 0.0010(5)
O2 0.0237(7) 0.0211(7) 0.0251(7) -0.0079(6) 0.0070(6) -0.0116(6)
O3 0.0185(7) 0.0270(7) 0.0273(7) 0.0001(6) 0.0058(6) -0.0070(6)
O4 0.0185(7) 0.0152(7) 0.0468(9) 0.0022(5) -0.0073(6) 0.0031(6)
O5 0.0182(7) 0.0354(8) 0.0226(7) 0.0039(6) 0.0008(5) 0.0132(6)
C1 0.0132(8) 0.0114(8) 0.0162(8) -0.0014(6) -0.0011(6) 0.0012(6)
C2 0.0161(9) 0.0119(8) 0.0141(8) -0.0021(6) -0.0001(6) 0.0010(6)
C3 0.0149(9) 0.0106(8) 0.0167(8) -0.0009(6) -0.0006(6) -0.0004(6)
C4 0.0168(9) 0.0123(8) 0.0174(8) 0.0012(7) -0.0040(7) 0.0003(7)
C5 0.0239(10) 0.0216(10) 0.0230(10) -0.0072(8) -0.0004(8) -0.0092(8)
C6 0.0386(13) 0.0204(10) 0.0517(14) -0.0021(9) 0.0087(11) -0.0123(10)
C7 0.0180(9) 0.0135(8) 0.0228(9) 0.0003(7) -0.0030(7) -0.0066(7)
C8 0.0194(11) 0.0208(11) 0.088(2) 0.0058(9) -0.0110(12) 0.0067(12)
C9 0.033(2) 0.026(2) 0.025(2) 0.0085(17) 0.0025(16) -0.0036(17)
C9A 0.032(3) 0.021(2) 0.032(3) 0.0103(18) 0.0014(19) 0.0020(18)
C11 0.0169(9) 0.0097(7) 0.0127(8) -0.0013(6) 0.0022(6) -0.0026(6)
C12 0.0172(9) 0.0123(8) 0.0150(8) -0.0027(6) 0.0076(6) -0.0023(6)
C13 0.0218(9) 0.0142(8) 0.0140(8) 0.0004(7) 0.0047(7) 0.0023(7)
C14 0.0181(8) 0.0153(8) 0.0162(8) 0.0014(7) 0.0009(7) 0.0030(7)
C15 0.0163(9) 0.0205(9) 0.0195(9) -0.0008(7) 0.0057(7) 0.0033(7)
C16 0.0181(9) 0.0144(8) 0.0144(8) -0.0005(7) 0.0045(7) 0.0034(7)
C17 0.0302(11) 0.0260(10) 0.0173(9) 0.0054(8) -0.0003(8) 0.0077(8)
C21 0.0106(8) 0.0134(8) 0.0176(8) 0.0023(7) -0.0019(6) -0.0015(7)
C22 0.0195(10) 0.0145(8) 0.0234(9) -0.0011(7) 0.0043(7) -0.0029(7)
C23 0.0269(11) 0.0283(11) 0.0267(10) -0.0036(8) 0.0117(8) -0.0045(8)
C24 0.0249(11) 0.0330(11) 0.0314(11) 0.0037(9) 0.0088(8) -0.0157(9)
C25 0.0244(11) 0.0165(9) 0.0357(11) 0.0063(8) -0.0018(8) -0.0094(8)
C26 0.0178(9) 0.0141(9) 0.0256(9) 0.0010(7) -0.0045(7) -0.0001(7)
C31 0.0158(9) 0.0114(8) 0.0146(8) -0.0011(6) 0.0004(6) -0.0039(6)
C32 0.0204(9) 0.0178(9) 0.0183(9) -0.0024(7) 0.0024(7) 0.0002(7)
C33 0.0222(10) 0.0259(10) 0.0296(10) -0.0065(8) 0.0085(8) -0.0003(8)
C34 0.0138(9) 0.0267(10) 0.0393(11) -0.0027(8) 0.0043(8) -0.0081(9)
C35 0.0187(10) 0.0204(9) 0.0310(11) 0.0019(8) -0.0051(8) -0.0035(8)
C36 0.0192(9) 0.0142(8) 0.0219(9) -0.0008(7) -0.0005(7) -0.0010(7)

loop_
_atom_type_symbol
_atom_type_description
_atom_type_scat_dispersion_real
_atom_type_scat_dispersion_imag
_atom_type_scat_source
C C 0.0033 0.0016 'International Tables Vol C Tables 4.2.6.8 and 6.1.1.4'
H H 0.0000 0.0000 'International Tables Vol C Tables 4.2.6.8 and 6.1.1.4'
N N 0.0061 0.0033 'International Tables Vol C Tables 4.2.6.8 and 6.1.1.4'
O O 0.0106 0.0060 'International Tables Vol C Tables 4.2.6.8 and 6.1.1.4'
Br Br -0.2901 2.4595 'International Tables Vol C Tables 4.2.6.8 and 6.1.1.4'

loop_
_geom_angle_atom_site_label_1
_geom_angle_atom_site_label_2
_geom_angle_atom_site_label_3
_geom_angle
C11 N1 C3 124.97(15)
C11 N1 H1 113.5(15)
C3 N1 H1 110.0(15)
C4 O2 C5 117.81(15)
C7 O4 C8 115.64(17)
C14 O5 C17 117.31(15)
C31 C1 C21 109.26(13)
C31 C1 C2 113.29(14)
C21 C1 C2 113.55(14)
C31 C1 H1A 106.8
C21 C1 H1A 106.8
C2 C1 H1A 106.8
C1 C2 C3 112.91(14)
C1 C2 H2A 109.0
C3 C2 H2A 109.0
C1 C2 H2B 109.0
C3 C2 H2B 109.0
H2A C2 H2B 107.8
N1 C3 C2 113.80(14)
N1 C3 C4 112.26(14)
C2 C3 C4 109.41(14)
N1 C3 C7 104.72(14)
C2 C3 C7 111.13(14)
C4 C3 C7 105.10(13)
O1 C4 O2 126.03(16)
O1 C4 C3 124.36(16)
O2 C4 C3 109.61(15)
O2 C5 C6 108.36(16)
O2 C5 H5A 110.0
C6 C5 H5A 110.0
O2 C5 H5B 110.0
C6 C5 H5B 110.0
H5A C5 H5B 108.4
C5 C6 H6A 109.5
C5 C6 H6B 109.5
H6A C6 H6B 109.5
C5 C6 H6C 109.5
H6A C6 H6C 109.5
H6B C6 H6C 109.5
O3 C7 O4 125.13(18)
O3 C7 C3 123.66(16)
O4 C7 C3 111.20(16)
C9 C8 O4 115.2(3)
O4 C8 C9A 109.9(2)
C9 C8 H8A 108.5
O4 C8 H8A 108.5
C9 C8 H8B 108.5
O4 C8 H8B 108.5
H8A C8 H8B 107.5
O4 C8 H8C 109.7
C9A C8 H8C 109.7
O4 C8 H8D 109.7
C9A C8 H8D 109.7
H8C C8 H8D 108.2
C8 C9 H9A 109.5
C8 C9 H9B 109.5
H9A C9 H9B 109.5
C8 C9 H9C 109.5
H9A C9 H9C 109.5
H9B C9 H9C 109.5
C8 C9A H9A1 109.5
C8 C9A H9A2 109.5
H9A1 C9A H9A2 109.5
C8 C9A H9A3 109.5
H9A1 C9A H9A3 109.5
H9A2 C9A H9A3 109.5
N1 C11 C16 123.81(15)
N1 C11 C12 119.89(16)
C16 C11 C12 116.18(16)
C13 C12 C11 122.97(16)
C13 C12 Br1 118.53(12)
C11 C12 Br1 118.50(13)
C14 C13 C12 119.11(16)
C14 C13 H13 120.4
C12 C13 H13 120.4
O5 C14 C13 124.28(16)
O5 C14 C15 116.06(16)
C13 C14 C15 119.65(16)
C16 C15 C14 120.29(17)
C16 C15 H15 119.9
C14 C15 H15 119.9
C15 C16 C11 121.80(16)
C15 C16 H16 119.1
C11 C16 H16 119.1
O5 C17 H17A 109.5
O5 C17 H17B 109.5
H17A C17 H17B 109.5
O5 C17 H17C 109.5
H17A C17 H17C 109.5
H17B C17 H17C 109.5
C22 C21 C26 118.23(16)
C22 C21 C1 124.34(15)
C26 C21 C1 117.43(16)
C21 C22 C23 120.79(17)
C21 C22 H22 119.6
C23 C22 H22 119.6
C24 C23 C22 119.81(19)
C24 C23 H23 120.1
C22 C23 H23 120.1
C25 C24 C23 119.97(18)
C25 C24 H24 120.0
C23 C24 H24 120.0
C24 C25 C26 119.90(18)
C24 C25 H25 120.0
C26 C25 H25 120.0
C25 C26 C21 121.27(18)
C25 C26 H26 119.4
C21 C26 H26 119.4
C32 C31 C36 118.95(17)
C32 C31 C1 120.26(15)
C36 C31 C1 120.76(16)
C33 C32 C31 120.57(17)
C33 C32 H32 119.7
C31 C32 H32 119.7
C34 C33 C32 120.23(18)
C34 C33 H33 119.9
C32 C33 H33 119.9
C33 C34 C35 119.79(18)
C33 C34 H34 120.1
C35 C34 H34 120.1
C36 C35 C34 120.06(18)
C36 C35 H35 120.0
C34 C35 H35 120.0
C35 C36 C31 120.40(17)
C35 C36 H36 119.8
C31 C36 H36 119.8

loop_
_geom_bond_atom_site_label_1
_geom_bond_atom_site_label_2
_geom_bond_distance
Br1 C12 1.9098(17)
N1 C11 1.392(2)
N1 C3 1.449(2)
N1 H1 0.79(2)
O1 C4 1.199(2)
O2 C4 1.328(2)
O2 C5 1.465(2)
O3 C7 1.201(2)
O4 C7 1.337(2)
O4 C8 1.466(3)
O5 C14 1.377(2)
O5 C17 1.428(2)
C1 C31 1.523(2)
C1 C21 1.524(2)
C1 C2 1.534(2)
C1 H1A 1.0
C2 C3 1.552(2)
C2 H2A 0.99
C2 H2B 0.99
C3 C4 1.553(2)
C3 C7 1.554(2)
C5 C6 1.487(3)
C5 H5A 0.99
C5 H5B 0.99
C6 H6A 0.98
C6 H6B 0.98
C6 H6C 0.98
C8 C9 1.349(4)
C8 C9A 1.469(4)
C8 H8A 0.99
C8 H8B 0.99
C8 H8C 0.99
C8 H8D 0.99
C9 H9A 0.98
C9 H9B 0.98
C9 H9C 0.98
C9A H9A1 0.98
C9A H9A2 0.98
C9A H9A3 0.98
C11 C16 1.401(2)
C11 C12 1.402(2)
C12 C13 1.387(3)
C13 C14 1.386(2)
C13 H13 0.95
C14 C15 1.392(2)
C15 C16 1.385(3)
C15 H15 0.95
C16 H16 0.95
C17 H17A 0.98
C17 H17B 0.98
C17 H17C 0.98
C21 C22 1.388(2)
C21 C26 1.400(2)
C22 C23 1.396(3)
C22 H22 0.95
C23 C24 1.392(3)
C23 H23 0.95
C24 C25 1.379(3)
C24 H24 0.95
C25 C26 1.384(3)
C25 H25 0.95
C26 H26 0.95
C31 C32 1.391(2)
C31 C36 1.396(2)
C32 C33 1.390(3)
C32 H32 0.95
C33 C34 1.383(3)
C33 H33 0.95
C34 C35 1.391(3)
C34 H34 0.95
C35 C36 1.391(3)
C35 H35 0.95
C36 H36 0.95

loop_
_geom_torsion_atom_site_label_1
_geom_torsion_atom_site_label_2
_geom_torsion_atom_site_label_3
_geom_torsion_atom_site_label_4
_geom_torsion
C31 C1 C2 C3 60.28(19)
C21 C1 C2 C3 -174.31(14)
C11 N1 C3 C2 88.76(19)
C11 N1 C3 C4 -36.2(2)
C11 N1 C3 C7 -149.69(15)
C1 C2 C3 N1 39.8(2)
C1 C2 C3 C4 166.24(14)
C1 C2 C3 C7 -78.15(18)
C5 O2 C4 O1 -0.6(3)
C5 O2 C4 C3 179.57(15)
N1 C3 C4 O1 132.43(19)
C2 C3 C4 O1 5.1(2)
C7 C3 C4 O1 -114.3(2)
N1 C3 C4 O2 -47.71(19)
C2 C3 C4 O2 -175.05(14)
C7 C3 C4 O2 65.55(17)
C4 O2 C5 C6 117.03(19)
C8 O4 C7 O3 -4.3(3)
C8 O4 C7 C3 177.01(16)
N1 C3 C7 O3 1.8(2)
C2 C3 C7 O3 125.09(18)
C4 C3 C7 O3 -116.66(18)
N1 C3 C7 O4 -179.50(14)
C2 C3 C7 O4 -56.21(18)
C4 C3 C7 O4 62.04(18)
C7 O4 C8 C9 84.1(3)
C7 O4 C8 C9A 135.7(3)
C3 N1 C11 C16 -32.2(3)
C3 N1 C11 C12 152.10(16)
N1 C11 C12 C13 175.25(16)
C16 C11 C12 C13 -0.8(2)
N1 C11 C12 Br1 -4.0(2)
C16 C11 C12 Br1 179.92(12)
C11 C12 C13 C14 0.8(3)
Br1 C12 C13 C14 -179.92(13)
C17 O5 C14 C13 10.4(3)
C17 O5 C14 C15 -170.75(16)
C12 C13 C14 O5 178.57(16)
C12 C13 C14 C15 -0.3(3)
O5 C14 C15 C16 -179.15(16)
C13 C14 C15 C16 -0.2(3)
C14 C15 C16 C11 0.2(3)
N1 C11 C16 C15 -175.59(16)
C12 C11 C16 C15 0.3(2)
C31 C1 C21 C22 109.20(18)
C2 C1 C21 C22 -18.3(2)
C31 C1 C21 C26 -70.43(19)
C2 C1 C21 C26 162.03(15)
C26 C21 C22 C23 -1.4(3)
C1 C21 C22 C23 178.95(17)
C21 C22 C23 C24 0.1(3)
C22 C23 C24 C25 1.4(3)
C23 C24 C25 C26 -1.6(3)
C24 C25 C26 C21 0.2(3)
C22 C21 C26 C25 1.3(3)
C1 C21 C26 C25 -179.05(16)
C21 C1 C31 C32 114.74(17)
C2 C1 C31 C32 -117.58(17)
C21 C1 C31 C36 -63.3(2)
C2 C1 C31 C36 64.4(2)
C36 C31 C32 C33 -0.3(3)
C1 C31 C32 C33 -178.35(16)
C31 C32 C33 C34 0.2(3)
C32 C33 C34 C35 -0.1(3)
C33 C34 C35 C36 0.0(3)
C34 C35 C36 C31 -0.1(3)
C32 C31 C36 C35 0.2(3)
C1 C31 C36 C35 178.28(16)
